data_2228911
loop_
_publ_author_name
'Zhao, Hua-Rong'
'Meng, Xiang-Wu'

_publ_section_title
;
 (<i>Z</i>)-2-[(2,4-Dimethylphenyl)imino]-1,3-thiazinan-4-one
;
_journal_coeditor_code XU5100
_journal_issue 1
_journal_name_full 'Acta Crystallographica Section E'
_journal_page_first o110
_journal_paper_doi 10.1107/S1600536810051147
_journal_volume 67
_journal_year 2011
_chemical_formula_iupac 'C12 H14 N2 O S'
_chemical_formula_moiety 'C12 H14 N2 O S'
_chemical_formula_sum 'C12 H14 N2 O S'
_chemical_formula_weight 234.31
_chemical_name_systematic
;
(<i>Z</i>)-2-[(2,4-Dimethylphenyl)imino]-1,3-thiazinan-4-one
;
_space_group_IT_number 2
_symmetry_cell_setting triclinic
_symmetry_space_group_name_Hall '-P 1'
_symmetry_space_group_name_H-M 'P -1'
_atom_sites_solution_hydrogens geom
_atom_sites_solution_primary direct
_atom_sites_solution_secondary difmap
_audit_creation_method SHELXL-97
_cell_angle_alpha 114.184(7)
_cell_angle_beta 94.647(5)
_cell_angle_gamma 97.910(5)
_cell_formula_units_Z 2
_cell_length_a 7.2325(4)
_cell_length_b 9.2000(7)
_cell_length_c 10.0513(7)
_cell_measurement_reflns_used 1436
_cell_measurement_temperature 293(2)
_cell_measurement_theta_max 29.2
_cell_measurement_theta_min 2.8
_cell_volume 597.27(8)
_computing_cell_refinement 'CrysAlis PRO (Oxford Diffraction, 2008)'
_computing_data_collection 'CrysAlis PRO (Oxford Diffraction, 2008)'
_computing_data_reduction 'CrysAlis PRO (Oxford Diffraction, 2008)'
_computing_molecular_graphics 'OLEX2 (Dolomanov <i>et al.</i>, 2009)'
_computing_publication_material 'OLEX2 (Dolomanov <i>et al.</i>, 2009)'
_computing_structure_refinement 'SHELXL97 (Sheldrick, 2008)'
_computing_structure_solution 'SHELXS97 (Sheldrick, 2008)'
_diffrn_ambient_temperature 293(2)
_diffrn_detector_area_resol_mean 10.3592
_diffrn_measured_fraction_theta_full 0.999
_diffrn_measured_fraction_theta_max 0.999
_diffrn_measurement_device_type 'Oxford Diffraction Xcalibur Atlas Gemini ultra'
_diffrn_measurement_method '\w scans'
_diffrn_radiation_monochromator graphite
_diffrn_radiation_source 'fine-focus sealed tube'
_diffrn_radiation_type MoK\a
_diffrn_radiation_wavelength 0.71073
_diffrn_reflns_av_R_equivalents 0.0264
_diffrn_reflns_av_sigmaI/netI 0.0476
_diffrn_reflns_limit_h_max 8
_diffrn_reflns_limit_h_min -8
_diffrn_reflns_limit_k_max 11
_diffrn_reflns_limit_k_min -10
_diffrn_reflns_limit_l_max 9
_diffrn_reflns_limit_l_min -12
_diffrn_reflns_number 4061
_diffrn_reflns_theta_full 25.35
_diffrn_reflns_theta_max 25.35
_diffrn_reflns_theta_min 2.88
_diffrn_standards_number 0
_exptl_absorpt_coefficient_mu 0.251
_exptl_absorpt_correction_T_max 0.944
_exptl_absorpt_correction_T_min 0.919
_exptl_absorpt_correction_type multi-scan
_exptl_absorpt_process_details
;
(CrysAlis PRO; Oxford Diffraction, 2008)
;
_exptl_crystal_colour colorless
_exptl_crystal_density_diffrn 1.303
_exptl_crystal_density_method 'not measured'
_exptl_crystal_description block
_exptl_crystal_F_000 248
_exptl_crystal_size_max 0.48
_exptl_crystal_size_mid 0.28
_exptl_crystal_size_min 0.23
_refine_diff_density_max 0.205
_refine_diff_density_min -0.284
_refine_ls_extinction_method none
_refine_ls_goodness_of_fit_ref 1.060
_refine_ls_hydrogen_treatment constr
_refine_ls_matrix_type full
_refine_ls_number_parameters 147
_refine_ls_number_reflns 2188
_refine_ls_number_restraints 0
_refine_ls_restrained_S_all 1.060
_refine_ls_R_factor_all 0.0755
_refine_ls_R_factor_gt 0.0477
_refine_ls_shift/su_max 0.000
_refine_ls_shift/su_mean 0.000
_refine_ls_structure_factor_coef Fsqd
_refine_ls_weighting_details 'calc w=1/[\s^2^(Fo^2^)+(0.0414P)^2^+0.1750P] where P=(Fo^2^+2Fc^2^)/3'
_refine_ls_weighting_scheme calc
_refine_ls_wR_factor_gt 0.0993
_refine_ls_wR_factor_ref 0.1154
_reflns_number_gt 1569
_reflns_number_total 2188
_reflns_threshold_expression I>2sigma(I)
_cod_data_source_file xu5100.cif
_cod_data_source_block I
_cod_original_cell_volume 597.27(7)
_cod_database_code 2228911
_cod_database_fobs_code 2228911

loop_
_symmetry_equiv_pos_as_xyz
'x, y, z'
'-x, -y, -z'

loop_
_atom_site_type_symbol
_atom_site_label
_atom_site_fract_x
_atom_site_fract_y
_atom_site_fract_z
_atom_site_U_iso_or_equiv
_atom_site_adp_type
_atom_site_calc_flag
_atom_site_refinement_flags
_atom_site_occupancy
_atom_site_disorder_assembly
_atom_site_disorder_group
S S1 0.55185(9) 0.52363(7) 0.33010(8) 0.0523(3) Uani d . 1 . .
O O1 0.8076(2) 1.03840(19) 0.5892(2) 0.0549(5) Uani d . 1 . .
N N1 0.9131(3) 0.5481(2) 0.2917(2) 0.0440(5) Uani d . 1 . .
N N2 0.8280(3) 0.7918(2) 0.4195(2) 0.0421(5) Uani d . 1 . .
H H2 0.9236 0.8376 0.3961 0.051 Uiso calc R 1 . .
C C1 0.7441(4) -0.1475(3) 0.0075(4) 0.0823(11) Uani d . 1 . .
H H1A 0.6145 -0.1836 -0.0386 0.123 Uiso calc R 1 . .
H H1B 0.7650 -0.1892 0.0797 0.123 Uiso calc R 1 . .
H H1C 0.8247 -0.1863 -0.0658 0.123 Uiso calc R 1 . .
C C2 0.7884(3) 0.0354(3) 0.0820(3) 0.0518(7) Uani d . 1 . .
C C3 0.8622(4) 0.1187(3) 0.2294(3) 0.0580(8) Uani d . 1 . .
H H3 0.8850 0.0615 0.2848 0.070 Uiso calc R 1 . .
C C4 0.9027(4) 0.2862(3) 0.2960(3) 0.0501(7) Uani d . 1 . .
H H4 0.9552 0.3403 0.3952 0.060 Uiso calc R 1 . .
C C5 0.8663(3) 0.3743(3) 0.2171(3) 0.0399(6) Uani d . 1 . .
C C6 0.7938(3) 0.2946(3) 0.0679(3) 0.0445(6) Uani d . 1 . .
C C7 0.7569(3) 0.1258(3) 0.0048(3) 0.0540(8) Uani d . 1 . .
H H7 0.7082 0.0710 -0.0951 0.065 Uiso calc R 1 . .
C C8 0.7535(4) 0.3858(4) -0.0223(3) 0.0680(9) Uani d . 1 . .
H H8B 0.7962 0.3363 -0.1158 0.102 Uiso calc R 1 . .
H H8C 0.8184 0.4964 0.0293 0.102 Uiso calc R 1 . .
H H8A 0.6201 0.3829 -0.0379 0.102 Uiso calc R 1 . .
C C9 0.7833(3) 0.6224(3) 0.3455(3) 0.0360(6) Uani d . 1 . .
C C10 0.4370(3) 0.6924(3) 0.4178(3) 0.0544(7) Uani d . 1 . .
H H10B 0.4074 0.7384 0.3491 0.065 Uiso calc R 1 . .
H H10A 0.3191 0.6545 0.4433 0.065 Uiso calc R 1 . .
C C11 0.5592(3) 0.8223(3) 0.5554(3) 0.0477(7) Uani d . 1 . .
H H11B 0.4893 0.9078 0.6024 0.057 Uiso calc R 1 . .
H H11A 0.5883 0.7760 0.6239 0.057 Uiso calc R 1 . .
C C12 0.7393(3) 0.8938(3) 0.5241(3) 0.0399(6) Uani d . 1 . .

loop_
_atom_site_aniso_label
_atom_site_aniso_U_11
_atom_site_aniso_U_22
_atom_site_aniso_U_33
_atom_site_aniso_U_12
_atom_site_aniso_U_13
_atom_site_aniso_U_23
S1 0.0440(4) 0.0327(4) 0.0669(5) 0.0023(3) 0.0113(3) 0.0090(3)
O1 0.0525(11) 0.0270(9) 0.0719(13) 0.0066(8) 0.0125(9) 0.0076(9)
N1 0.0416(12) 0.0317(11) 0.0496(13) 0.0072(9) 0.0078(10) 0.0080(10)
N2 0.0430(12) 0.0269(10) 0.0518(13) 0.0043(8) 0.0119(10) 0.0122(10)
C1 0.0548(19) 0.0368(16) 0.125(3) 0.0045(14) 0.0134(19) 0.0060(18)
C2 0.0361(14) 0.0315(14) 0.071(2) 0.0091(11) 0.0085(13) 0.0047(14)
C3 0.0553(17) 0.0445(16) 0.076(2) 0.0150(13) 0.0086(15) 0.0258(16)
C4 0.0546(16) 0.0413(15) 0.0446(16) 0.0119(12) 0.0002(12) 0.0094(13)
C5 0.0353(13) 0.0336(13) 0.0439(15) 0.0107(10) 0.0076(11) 0.0081(12)
C6 0.0384(14) 0.0434(15) 0.0439(16) 0.0091(11) 0.0055(11) 0.0108(13)
C7 0.0403(15) 0.0465(16) 0.0502(17) 0.0053(12) 0.0024(12) -0.0023(14)
C8 0.075(2) 0.075(2) 0.0517(19) 0.0139(17) 0.0047(15) 0.0268(17)
C9 0.0401(13) 0.0299(12) 0.0344(13) 0.0056(10) 0.0024(10) 0.0110(11)
C10 0.0406(15) 0.0461(15) 0.0656(19) 0.0094(12) 0.0104(13) 0.0123(14)
C11 0.0487(15) 0.0364(14) 0.0521(17) 0.0107(11) 0.0135(12) 0.0112(13)
C12 0.0425(14) 0.0312(13) 0.0440(15) 0.0101(11) 0.0042(11) 0.0133(12)

loop_
_atom_type_symbol
_atom_type_description
_atom_type_scat_dispersion_real
_atom_type_scat_dispersion_imag
_atom_type_scat_source
C C 0.0033 0.0016 'International Tables Vol C Tables 4.2.6.8 and 6.1.1.4'
H H 0.0000 0.0000 'International Tables Vol C Tables 4.2.6.8 and 6.1.1.4'
N N 0.0061 0.0033 'International Tables Vol C Tables 4.2.6.8 and 6.1.1.4'
O O 0.0106 0.0060 'International Tables Vol C Tables 4.2.6.8 and 6.1.1.4'
S S 0.1246 0.1234 'International Tables Vol C Tables 4.2.6.8 and 6.1.1.4'

loop_
_geom_angle_atom_site_label_1
_geom_angle_atom_site_label_2
_geom_angle_atom_site_label_3
_geom_angle_site_symmetry_1
_geom_angle_site_symmetry_3
_geom_angle
_geom_angle_publ_flag
C9 S1 C10 . . 101.58(11) ?
C9 N1 C5 . . 117.4(2) ?
C12 N2 C9 . . 128.4(2) ?
C12 N2 H2 . . 115.8 ?
C9 N2 H2 . . 115.8 ?
C2 C1 H1A . . 109.5 ?
C2 C1 H1B . . 109.5 ?
H1A C1 H1B . . 109.5 ?
C2 C1 H1C . . 109.5 ?
H1A C1 H1C . . 109.5 ?
H1B C1 H1C . . 109.5 ?
C7 C2 C3 . . 117.3(2) ?
C7 C2 C1 . . 121.2(3) ?
C3 C2 C1 . . 121.5(3) ?
C2 C3 C4 . . 120.9(3) ?
C2 C3 H3 . . 119.6 ?
C4 C3 H3 . . 119.6 ?
C3 C4 C5 . . 120.7(3) ?
C3 C4 H4 . . 119.6 ?
C5 C4 H4 . . 119.6 ?
C4 C5 C6 . . 120.0(2) ?
C4 C5 N1 . . 118.3(2) ?
C6 C5 N1 . . 121.6(2) ?
C5 C6 C7 . . 117.3(3) ?
C5 C6 C8 . . 121.7(2) ?
C7 C6 C8 . . 120.9(2) ?
C2 C7 C6 . . 123.7(3) ?
C2 C7 H7 . . 118.2 ?
C6 C7 H7 . . 118.2 ?
C6 C8 H8B . . 109.5 ?
C6 C8 H8C . . 109.5 ?
H8B C8 H8C . . 109.5 ?
C6 C8 H8A . . 109.5 ?
H8B C8 H8A . . 109.5 ?
H8C C8 H8A . . 109.5 ?
N1 C9 N2 . . 117.8(2) ?
N1 C9 S1 . . 123.15(18) ?
N2 C9 S1 . . 119.04(17) ?
C11 C10 S1 . . 111.74(18) ?
C11 C10 H10B . . 109.3 ?
S1 C10 H10B . . 109.3 ?
C11 C10 H10A . . 109.3 ?
S1 C10 H10A . . 109.3 ?
H10B C10 H10A . . 107.9 ?
C12 C11 C10 . . 112.6(2) ?
C12 C11 H11B . . 109.1 ?
C10 C11 H11B . . 109.1 ?
C12 C11 H11A . . 109.1 ?
C10 C11 H11A . . 109.1 ?
H11B C11 H11A . . 107.8 ?
O1 C12 N2 . . 120.2(2) ?
O1 C12 C11 . . 122.0(2) ?
N2 C12 C11 . . 117.8(2) ?

loop_
_geom_bond_atom_site_label_1
_geom_bond_atom_site_label_2
_geom_bond_site_symmetry_2
_geom_bond_distance
_geom_bond_publ_flag
S1 C9 . 1.754(2) ?
S1 C10 . 1.798(3) ?
O1 C12 . 1.223(3) ?
N1 C9 . 1.264(3) ?
N1 C5 . 1.436(3) ?
N2 C12 . 1.365(3) ?
N2 C9 . 1.400(3) ?
N2 H2 . 0.8600 ?
C1 C2 . 1.509(3) ?
C1 H1A . 0.9600 ?
C1 H1B . 0.9600 ?
C1 H1C . 0.9600 ?
C2 C7 . 1.378(4) ?
C2 C3 . 1.378(4) ?
C3 C4 . 1.381(3) ?
C3 H3 . 0.9300 ?
C4 C5 . 1.381(4) ?
C4 H4 . 0.9300 ?
C5 C6 . 1.388(3) ?
C6 C7 . 1.391(3) ?
C6 C8 . 1.503(4) ?
C7 H7 . 0.9300 ?
C8 H8B . 0.9600 ?
C8 H8C . 0.9600 ?
C8 H8A . 0.9600 ?
C10 C11 . 1.510(3) ?
C10 H10B . 0.9700 ?
C10 H10A . 0.9700 ?
C11 C12 . 1.492(3) ?
C11 H11B . 0.9700 ?
C11 H11A . 0.9700 ?

loop_
_geom_hbond_atom_site_label_D
_geom_hbond_atom_site_label_H
_geom_hbond_atom_site_label_A
_geom_hbond_site_symmetry_A
_geom_hbond_distance_DH
_geom_hbond_distance_HA
_geom_hbond_distance_DA
_geom_hbond_angle_DHA
_geom_hbond_publ_flag
N2 H2 O1 2_776 0.86 2.075 2.900(3) 161 y
C1 H1C Cg2 2_755 0.96 2.716 3.591(3) 152 y

loop_
_geom_torsion_atom_site_label_1
_geom_torsion_atom_site_label_2
_geom_torsion_atom_site_label_3
_geom_torsion_atom_site_label_4
_geom_torsion_site_symmetry_1
_geom_torsion_site_symmetry_2
_geom_torsion_site_symmetry_3
_geom_torsion_site_symmetry_4
_geom_torsion
_geom_torsion_publ_flag
C7 C2 C3 C4 . . . . -0.1(4) ?
C1 C2 C3 C4 . . . . 179.7(3) ?
C2 C3 C4 C5 . . . . 1.4(4) ?
C3 C4 C5 C6 . . . . -2.1(4) ?
C3 C4 C5 N1 . . . . -179.4(2) ?
C9 N1 C5 C4 . . . . -94.8(3) ?
C9 N1 C5 C6 . . . . 87.9(3) ?
C4 C5 C6 C7 . . . . 1.4(4) ?
N1 C5 C6 C7 . . . . 178.6(2) ?
C4 C5 C6 C8 . . . . -179.6(2) ?
N1 C5 C6 C8 . . . . -2.4(4) ?
C3 C2 C7 C6 . . . . -0.6(4) ?
C1 C2 C7 C6 . . . . 179.6(2) ?
C5 C6 C7 C2 . . . . 0.0(4) ?
C8 C6 C7 C2 . . . . -179.1(2) ?
C5 N1 C9 N2 . . . . 179.5(2) ?
C5 N1 C9 S1 . . . . -1.1(3) ?
C12 N2 C9 N1 . . . . -156.8(2) ?
C12 N2 C9 S1 . . . . 23.7(3) ?
C10 S1 C9 N1 . . . . -177.0(2) ?
C10 S1 C9 N2 . . . . 2.4(2) ?
C9 S1 C10 C11 . . . . -41.6(2) ?
S1 C10 C11 C12 . . . . 62.2(3) ?
C9 N2 C12 O1 . . . . 172.6(2) ?
C9 N2 C12 C11 . . . . -7.2(4) ?
C10 C11 C12 O1 . . . . 141.7(2) ?
C10 C11 C12 N2 . . . . -38.5(3) ?

loop_
_cod_related_entry_id
_cod_related_entry_database
_cod_related_entry_code
1 ChemSpider 30656442
